data_1561363
loop_
_publ_author_name
'Iyer, Abishek K.'
'Yin, Wenlong'
'Rudyk, Brent W.'
'Lin, Xinsong'
'Nilges, Tom'
'Mar, Arthur'

_publ_section_title
;
 Metal ion displacements in noncentrosymmetric chalcogenides La3Ga1.67S7,
 La3Ag0.6GaCh7 (Ch=S, Se), and La3MGaSe7 (M=Zn, Cd)
;
_journal_name_full 'Journal of Solid State Chemistry'
_journal_page_first 221
_journal_page_last 231
_journal_paper_doi 10.1016/j.jssc.2016.08.031
_journal_volume 243
_journal_year 2016
_chemical_absolute_configuration ad
_chemical_formula_structural 'La3 Ga Zn Se7'
_chemical_formula_sum 'Ga La3 Se7 Zn'
_chemical_formula_weight 1104.54
_chemical_name_common 'lanthanum zinc gallium selenide (3/1/1/7)'
_chemical_name_systematic 'lanthanum zinc gallium selenide (3/1/1/7)'
_space_group_crystal_system hexagonal
_space_group_IT_number 173
_space_group_name_Hall 'P 6c'
_space_group_name_H-M_alt 'P 63'
_atom_sites_solution_hydrogens .
_audit_creation_method SHELXL-2014/7
_cell_angle_alpha 90
_cell_angle_beta 90
_cell_angle_gamma 120
_cell_formula_units_Z 2
_cell_length_a 10.630(9)
_cell_length_b 10.630(9)
_cell_length_c 6.374(5)
_cell_measurement_reflns_used 3159
_cell_measurement_temperature 296(2)
_cell_measurement_theta_max 26.49
_cell_measurement_theta_min 3.89
_cell_volume 623.7(9)
_computing_cell_refinement 'Bruker SAINT 8.34A (Bruker, 2013)'
_computing_data_collection 'Bruker APEX 2 (Bruker, 2008)'
_computing_data_reduction 'Bruker SAINT 8.34A'
_computing_molecular_graphics 'ATOMS 5.1 (Dowty, 1999)'
_computing_publication_material 'SHELXL-2014/7 (Sheldrick, 2014)'
_computing_structure_refinement 'SHELXL-2014/7 (Sheldrick, 2014)'
_computing_structure_solution 'SHELXS-97 (Sheldrick, 2008)'
_diffrn_ambient_temperature 296(2)
_diffrn_measured_fraction_theta_full 1.000
_diffrn_measured_fraction_theta_max 0.998
_diffrn_measurement_device_type 'Bruker PLATFORM/SMART APEX II CCD'
_diffrn_measurement_method '\w and \f scans'
_diffrn_radiation_type MoK\a
_diffrn_radiation_wavelength 0.71073
_diffrn_reflns_av_R_equivalents 0.0660
_diffrn_reflns_av_unetI/netI 0.0416
_diffrn_reflns_Laue_measured_fraction_full 1.000
_diffrn_reflns_Laue_measured_fraction_max 0.998
_diffrn_reflns_limit_h_max 16
_diffrn_reflns_limit_h_min -16
_diffrn_reflns_limit_k_max 16
_diffrn_reflns_limit_k_min -16
_diffrn_reflns_limit_l_max 9
_diffrn_reflns_limit_l_min -9
_diffrn_reflns_number 9076
_diffrn_reflns_point_group_measured_fraction_full 1.000
_diffrn_reflns_point_group_measured_fraction_max 0.997
_diffrn_reflns_theta_full 25.242
_diffrn_reflns_theta_max 33.086
_diffrn_reflns_theta_min 2.212
_diffrn_source 'fine-focus sealed tube'
_exptl_absorpt_coefficient_mu 34.449
_exptl_absorpt_correction_T_max 0.406
_exptl_absorpt_correction_T_min 0.229
_exptl_absorpt_correction_type numerical
_exptl_absorpt_process_details 'SHELXL-2014/7 (Sheldrick, 2014)'
_exptl_crystal_colour grey
_exptl_crystal_density_diffrn 5.881
_exptl_crystal_description irregular
_exptl_crystal_F_000 940
_exptl_crystal_size_max 0.070
_exptl_crystal_size_mid 0.044
_exptl_crystal_size_min 0.040
_refine_diff_density_max 2.535
_refine_diff_density_min -3.240
_refine_diff_density_rms 0.403
_refine_ls_abs_structure_details
;
 Refined as an inversion twin.
;
_refine_ls_abs_structure_Flack 0.01(6)
_refine_ls_extinction_coef .
_refine_ls_extinction_method none
_refine_ls_goodness_of_fit_ref 1.083
_refine_ls_hydrogen_treatment undef
_refine_ls_matrix_type full
_refine_ls_number_parameters 40
_refine_ls_number_reflns 1574
_refine_ls_number_restraints 1
_refine_ls_restrained_S_all 1.083
_refine_ls_R_factor_all 0.0505
_refine_ls_R_factor_gt 0.0405
_refine_ls_shift/su_max 0.000
_refine_ls_shift/su_mean 0.000
_refine_ls_structure_factor_coef Fsqd
_refine_ls_weighting_details 'w=1/[\s^2^(Fo^2^)+(0.0460P)^2^+4.9942P] where P=(Fo^2^+2Fc^2^)/3'
_refine_ls_weighting_scheme calc
_refine_ls_wR_factor_gt 0.0937
_refine_ls_wR_factor_ref 0.0988
_reflns_Friedel_coverage 0.857
_reflns_Friedel_fraction_full 1.000
_reflns_Friedel_fraction_max 0.997
_reflns_number_gt 1349
_reflns_number_total 1574
_reflns_threshold_expression 'I > 2\s(I)'
_cod_data_source_file mmc10.cif
_cod_data_source_block 4
_cod_original_cell_volume 623.7(12)
_cod_database_code 1561363
_shelx_shelxl_version_number 2014/7
_shelx_space_group_comment
;
The symmetry employed for this shelxl refinement is uniquely defined
by the following loop, which should always be used as a source of
symmetry information in preference to the above space-group names.
They are only intended as comments.
;
_shelx_estimated_absorpt_t_min 0.197
_shelx_estimated_absorpt_t_max 0.340

loop_
_space_group_symop_operation_xyz
'x, y, z'
'-y, x-y, z'
'-x+y, -x, z'
'-x, -y, z+1/2'
'y, -x+y, z+1/2'
'x-y, x, z+1/2'

loop_
_atom_site_label
_atom_site_type_symbol
_atom_site_fract_x
_atom_site_fract_y
_atom_site_fract_z
_atom_site_U_iso_or_equiv
_atom_site_adp_type
_atom_site_occupancy
_atom_site_site_symmetry_order
_atom_site_calc_flag
_atom_site_refinement_flags_posn
_atom_site_refinement_flags_adp
_atom_site_refinement_flags_occupancy
_atom_site_disorder_assembly
_atom_site_disorder_group
La La 0.14574(8) 0.37450(7) 0.43979(16) 0.01976(18) Uani 1 1 d . . . . .
ZnA Zn 0.0000 0.0000 0.000(3) 0.086(4) Uani 0.737(12) 3 d S T P . .
ZnB Zn 0.0000 0.0000 0.209(8) 0.086(4) Uani 0.263(12) 3 d S T P . .
Ga Ga 0.3333 0.6667 0.8546(4) 0.0180(5) Uani 1 3 d S T P . .
Se1 Se 0.25125(16) 0.15198(15) 0.4722(3) 0.0275(4) Uani 1 1 d . . . . .
Se2 Se 0.51943(13) 0.09319(14) 0.2085(2) 0.0185(3) Uani 1 1 d . . . . .
Se3 Se 0.3333 0.6667 0.2261(4) 0.0183(4) Uani 1 3 d S T P . .

loop_
_atom_site_aniso_label
_atom_site_aniso_U_11
_atom_site_aniso_U_22
_atom_site_aniso_U_33
_atom_site_aniso_U_23
_atom_site_aniso_U_13
_atom_site_aniso_U_12
La 0.0178(3) 0.0144(3) 0.0264(4) -0.0016(3) -0.0016(3) 0.0075(2)
ZnA 0.0318(13) 0.0318(13) 0.195(12) 0.000 0.000 0.0159(6)
ZnB 0.0318(13) 0.0318(13) 0.195(12) 0.000 0.000 0.0159(6)
Ga 0.0193(7) 0.0193(7) 0.0154(11) 0.000 0.000 0.0097(4)
Se1 0.0263(7) 0.0193(6) 0.0402(9) -0.0059(6) -0.0047(6) 0.0139(5)
Se2 0.0169(6) 0.0162(6) 0.0194(5) 0.0002(5) 0.0014(5) 0.0060(5)
Se3 0.0188(6) 0.0188(6) 0.0172(10) 0.000 0.000 0.0094(3)

loop_
_atom_type_symbol
_atom_type_description
_atom_type_scat_dispersion_real
_atom_type_scat_dispersion_imag
_atom_type_scat_source
Zn Zn 0.2839 1.4301 'International Tables Vol C Tables 4.2.6.8 and 6.1.1.4'
Ga Ga 0.2307 1.6083 'International Tables Vol C Tables 4.2.6.8 and 6.1.1.4'
Se Se -0.0929 2.2259 'International Tables Vol C Tables 4.2.6.8 and 6.1.1.4'
La La -0.2871 2.4523 'International Tables Vol C Tables 4.2.6.8 and 6.1.1.4'

loop_
_geom_angle_atom_site_label_1
_geom_angle_atom_site_label_2
_geom_angle_atom_site_label_3
_geom_angle
_geom_angle_site_symmetry_1
_geom_angle_site_symmetry_3
Se2 La Se3 78.03(6) 5_565 .
Se2 La Se1 99.71(5) 5_565 2
Se3 La Se1 147.34(5) . 2
Se2 La Se1 140.62(7) 5_565 .
Se3 La Se1 120.47(4) . .
Se1 La Se1 82.03(6) 2 .
Se2 La Se2 78.76(7) 5_565 6
Se3 La Se2 76.33(6) . 6
Se1 La Se2 135.75(6) 2 6
Se1 La Se2 73.52(4) . 6
Se2 La Se1 141.36(5) 5_565 6_554
Se3 La Se1 83.63(7) . 6_554
Se1 La Se1 78.27(5) 2 6_554
Se1 La Se1 77.83(5) . 6_554
Se2 La Se1 129.26(5) 6 6_554
Se2 La Se2 72.39(6) 5_565 2
Se3 La Se2 77.93(4) . 2
Se1 La Se2 70.51(4) 2 2
Se1 La Se2 141.47(5) . 2
Se2 La Se2 144.58(4) 6 2
Se1 La Se2 70.65(5) 6_554 2
Se2 La ZnA 127.7(2) 5_565 4
Se3 La ZnA 154.3(2) . 4
Se1 La ZnA 41.08(3) 2 4
Se1 La ZnA 40.97(3) . 4
Se2 La ZnA 105.89(17) 6 4
Se1 La ZnA 75.3(3) 6_554 4
Se2 La ZnA 107.88(13) 2 4
ZnB ZnA ZnB 180.0 . 4_554
ZnB ZnA Se1 94.4(4) . 4_554
ZnB ZnA Se1 85.6(4) 4_554 4_554
ZnB ZnA Se1 94.4(4) . 6_554
ZnB ZnA Se1 85.6(4) 4_554 6_554
Se1 ZnA Se1 119.43(10) 4_554 6_554
ZnB ZnA Se1 94.4(4) . 5_554
ZnB ZnA Se1 85.6(4) 4_554 5_554
Se1 ZnA Se1 119.43(10) 4_554 5_554
Se1 ZnA Se1 119.43(10) 6_554 5_554
ZnB ZnA La 96.3(3) . 4_554
ZnB ZnA La 83.7(3) 4_554 4_554
Se1 ZnA La 60.13(5) 4_554 4_554
Se1 ZnA La 169.3(7) 6_554 4_554
Se1 ZnA La 59.36(5) 5_554 4_554
ZnB ZnA La 96.3(3) . 5_554
ZnB ZnA La 83.7(3) 4_554 5_554
Se1 ZnA La 169.3(7) 4_554 5_554
Se1 ZnA La 59.36(5) 6_554 5_554
Se1 ZnA La 60.13(5) 5_554 5_554
La ZnA La 118.81(10) 4_554 5_554
ZnB ZnA La 96.3(3) . 6_554
ZnB ZnA La 83.7(3) 4_554 6_554
Se1 ZnA La 59.36(5) 4_554 6_554
Se1 ZnA La 60.13(5) 6_554 6_554
Se1 ZnA La 169.3(7) 5_554 6_554
La ZnA La 118.81(10) 4_554 6_554
La ZnA La 118.81(10) 5_554 6_554
ZnA ZnB ZnA 180.0 . 4
ZnA ZnB Se1 57.1(9) . 4_554
ZnA ZnB Se1 122.9(9) 4 4_554
ZnA ZnB Se1 57.1(9) . 6_554
ZnA ZnB Se1 122.9(9) 4 6_554
Se1 ZnB Se1 93.3(12) 4_554 6_554
ZnA ZnB Se1 57.1(9) . 5_554
ZnA ZnB Se1 122.9(9) 4 5_554
Se1 ZnB Se1 93.3(12) 4_554 5_554
Se1 ZnB Se1 93.3(12) 6_554 5_554
ZnA ZnB Se1 125.8(8) . .
ZnA ZnB Se1 54.2(8) 4 .
Se1 ZnB Se1 177.2(17) 4_554 .
Se1 ZnB Se1 88.69(8) 6_554 .
Se1 ZnB Se1 88.69(8) 5_554 .
ZnA ZnB Se1 125.8(8) . 2
ZnA ZnB Se1 54.2(8) 4 2
Se1 ZnB Se1 88.69(8) 4_554 2
Se1 ZnB Se1 88.69(8) 6_554 2
Se1 ZnB Se1 177.2(17) 5_554 2
Se1 ZnB Se1 89.3(12) . 2
ZnA ZnB Se1 125.8(8) . 3
ZnA ZnB Se1 54.2(8) 4 3
Se1 ZnB Se1 88.69(8) 4_554 3
Se1 ZnB Se1 177.2(17) 6_554 3
Se1 ZnB Se1 88.69(8) 5_554 3
Se1 ZnB Se1 89.3(12) . 3
Se1 ZnB Se1 89.3(12) 2 3
Se3 Ga Se2 112.67(7) 1_556 5_565
Se3 Ga Se2 112.67(7) 1_556 4_665
Se2 Ga Se2 106.09(8) 5_565 4_665
Se3 Ga Se2 112.67(7) 1_556 6
Se2 Ga Se2 106.09(8) 5_565 6
Se2 Ga Se2 106.09(8) 4_665 6
ZnA Se1 ZnB 28.6(9) 4 4
ZnA Se1 ZnB 40.1(8) 4 .
ZnB Se1 ZnB 68.69(9) 4 .
ZnA Se1 La 79.56(5) 4 3
ZnB Se1 La 83.10(15) 4 3
ZnB Se1 La 78.98(6) . 3
ZnA Se1 La 78.90(5) 4 .
ZnB Se1 La 82.53(15) 4 .
ZnB Se1 La 78.47(7) . .
La Se1 La 156.47(6) 3 .
ZnA Se1 La 106.7(4) 4 5
ZnB Se1 La 78.1(9) 4 5
ZnB Se1 La 146.8(8) . 5
La Se1 La 97.89(5) 3 5
La Se1 La 97.25(5) . 5
Ga Se2 La 88.68(6) 4_664 6_654
Ga Se2 La 86.08(6) 4_664 5_554
La Se2 La 101.75(8) 6_654 5_554
Ga Se2 La 121.15(9) 4_664 3
La Se2 La 145.98(5) 6_654 3
La Se2 La 96.66(5) 5_554 3
Ga Se3 La 116.55(5) 1_554 3_565
Ga Se3 La 116.55(5) 1_554 .
La Se3 La 101.55(6) 3_565 .
Ga Se3 La 116.55(5) 1_554 2_665
La Se3 La 101.55(6) 3_565 2_665
La Se3 La 101.55(6) . 2_665

loop_
_geom_bond_atom_site_label_1
_geom_bond_atom_site_label_2
_geom_bond_distance
_geom_bond_site_symmetry_2
La Se2 2.986(2) 5_565
La Se3 3.047(3) .
La Se1 3.059(3) 2
La Se1 3.090(3) .
La Se2 3.099(3) 6
La Se1 3.193(3) 6_554
La Se2 3.213(3) 2
La ZnA 3.497(4) 4
ZnA ZnB 1.33(5) .
ZnA ZnB 1.86(5) 4_554
ZnA Se1 2.337(3) 4_554
ZnA Se1 2.337(3) 6_554
ZnA Se1 2.337(3) 5_554
ZnA La 3.497(3) 4_554
ZnA La 3.497(3) 5_554
ZnA La 3.497(3) 6_554
ZnB ZnA 1.86(5) 4
ZnB Se1 2.78(3) 4_554
ZnB Se1 2.78(3) 6_554
ZnB Se1 2.78(3) 5_554
ZnB Se1 2.87(3) .
ZnB Se1 2.87(3) 2
ZnB Se1 2.87(3) 3
Ga Se3 2.368(4) 1_556
Ga Se2 2.416(2) 5_565
Ga Se2 2.416(2) 4_665
Ga Se2 2.416(2) 6
Se1 ZnA 2.337(3) 4
Se1 ZnB 2.78(3) 4
Se1 La 3.059(3) 3
Se1 La 3.193(3) 5
Se2 Ga 2.416(2) 4_664
Se2 La 2.986(2) 6_654
Se2 La 3.099(3) 5_554
Se2 La 3.213(3) 3
Se3 Ga 2.368(4) 1_554
Se3 La 3.047(3) 3_565
Se3 La 3.047(3) 2_665
